data_2211918
loop_
_publ_author_name
'Ren, Xiao-Liang'
'Wang, Yan'
'Qi, Ai-Di'

_publ_section_title
;
 2-Ethoxy-4-formylphenyl benzenesulfonate
;
_journal_coeditor_code OM2075
_journal_issue 1
_journal_name_full 'Acta Crystallographica Section E'
_journal_page_first o219
_journal_page_last o220
_journal_paper_doi 10.1107/S1600536806052184
_journal_volume 63
_journal_year 2007
_chemical_formula_iupac 'C15 H14 O5 S'
_chemical_formula_moiety 'C15 H14 O5 S'
_chemical_formula_sum 'C15 H14 O5 S'
_chemical_formula_weight 306.33
_chemical_name_systematic
;
2-Ethoxy-4-formylphenyl benzenesulfonate
;
_space_group_IT_number 61
_symmetry_cell_setting orthorhombic
_symmetry_space_group_name_Hall '-P 2ac 2ab'
_symmetry_space_group_name_H-M 'P b c a'
_atom_sites_solution_hydrogens geom
_atom_sites_solution_primary direct
_atom_sites_solution_secondary difmap
_audit_creation_method SHELXL97
_cell_angle_alpha 90.00
_cell_angle_beta 90.00
_cell_angle_gamma 90.00
_cell_formula_units_Z 8
_cell_length_a 7.5538(15)
_cell_length_b 13.511(3)
_cell_length_c 28.994(6)
_cell_measurement_reflns_used 2495
_cell_measurement_temperature 294(2)
_cell_measurement_theta_max 22.55
_cell_measurement_theta_min 2.81
_cell_volume 2959.1(11)
_computing_cell_refinement 'SAINT (Bruker, 1999)'
_computing_data_collection 'SMART (Bruker, 1999)'
_computing_data_reduction SAINT
_computing_molecular_graphics 'SHELXTL (Sheldrick, 1997b)'
_computing_publication_material SHELXTL
_computing_structure_refinement 'SHELXL97 (Sheldrick, 1997a)'
_computing_structure_solution 'SHELXS97 (Sheldrick, 1997a)'
_diffrn_ambient_temperature 294(2)
_diffrn_measured_fraction_theta_full 1.000
_diffrn_measured_fraction_theta_max 1.000
_diffrn_measurement_device_type 'Bruker SMART APEX CCD area-detector'
_diffrn_measurement_method '\f and \w'
_diffrn_radiation_monochromator graphite
_diffrn_radiation_source 'fine-focus sealed tube'
_diffrn_radiation_type MoK\a
_diffrn_radiation_wavelength 0.71073
_diffrn_reflns_av_R_equivalents 0.0543
_diffrn_reflns_av_sigmaI/netI 0.0443
_diffrn_reflns_limit_h_max 8
_diffrn_reflns_limit_h_min -8
_diffrn_reflns_limit_k_max 16
_diffrn_reflns_limit_k_min -15
_diffrn_reflns_limit_l_max 34
_diffrn_reflns_limit_l_min -20
_diffrn_reflns_number 12380
_diffrn_reflns_theta_full 25.02
_diffrn_reflns_theta_max 25.02
_diffrn_reflns_theta_min 1.40
_diffrn_standards_number 0
_exptl_absorpt_coefficient_mu 0.237
_exptl_absorpt_correction_T_max 0.972
_exptl_absorpt_correction_T_min 0.928
_exptl_absorpt_correction_type multi-scan
_exptl_absorpt_process_details '(SADABS; Sheldrick, 1996)'
_exptl_crystal_colour colourless
_exptl_crystal_density_diffrn 1.375
_exptl_crystal_density_method 'not measured'
_exptl_crystal_description block
_exptl_crystal_F_000 1280
_exptl_crystal_size_max 0.24
_exptl_crystal_size_mid 0.18
_exptl_crystal_size_min 0.12
_refine_diff_density_max 0.178
_refine_diff_density_min -0.274
_refine_ls_extinction_method none
_refine_ls_goodness_of_fit_ref 1.002
_refine_ls_hydrogen_treatment constr
_refine_ls_matrix_type full
_refine_ls_number_parameters 191
_refine_ls_number_reflns 2601
_refine_ls_number_restraints 0
_refine_ls_restrained_S_all 1.002
_refine_ls_R_factor_all 0.0883
_refine_ls_R_factor_gt 0.0429
_refine_ls_shift/su_max 0.001
_refine_ls_shift/su_mean 0.000
_refine_ls_structure_factor_coef Fsqd
_refine_ls_weighting_details 'calc w = 1/[\s^2^(Fo^2^)+(0.0507P)^2^+0.9638P] where P=(Fo^2^+2Fc^2^)/3'
_refine_ls_weighting_scheme calc
_refine_ls_wR_factor_gt 0.0961
_refine_ls_wR_factor_ref 0.1180
_reflns_number_gt 1556
_reflns_number_total 2601
_reflns_threshold_expression I>2\s(I)
_cod_data_source_file om2075.cif
_cod_data_source_block I
_cod_depositor_comments
;
The following automatic conversions were performed:
'_symmetry_cell_setting' value 'Orthorhombic' changed to 'orthorhombic'
according to '/home/saulius/struct/CIF-dictionaries/cif_core.dic'
dictionary named 'cif_core.dic' version 2.4.1 from 2010-06-29.

Automatic conversion script
Id: cif_fix_enum 1527 2010-12-29 10:47:43Z saulius 

The following automatic conversions were performed:

'_symmetry_cell_setting' value 'Orthorhombic' changed to
'orthorhombic' according to
/home/saulius/struct/CIF-dictionaries/cif_core.dic dictionary named
'cif_core.dic' version 2.4.1 from 2010-06-29.

Automatic conversion script
Id: cif_fix_values 1715 2011-07-08 13:25:40Z adriana 
;
_cod_database_code 2211918
_cod_database_fobs_code 2211918

loop_
_symmetry_equiv_pos_as_xyz
'x, y, z'
'-x+1/2, -y, z+1/2'
'-x, y+1/2, -z+1/2'
'x+1/2, -y+1/2, -z'
'-x, -y, -z'
'x-1/2, y, -z-1/2'
'x, -y-1/2, z-1/2'
'-x-1/2, y-1/2, z'

loop_
_atom_site_type_symbol
_atom_site_label
_atom_site_fract_x
_atom_site_fract_y
_atom_site_fract_z
_atom_site_U_iso_or_equiv
_atom_site_adp_type
_atom_site_calc_flag
_atom_site_refinement_flags
_atom_site_occupancy
S S1 0.98655(11) 0.54549(5) 0.35464(3) 0.0560(3) Uani d . 1
O O1 1.0494(3) 0.59909(14) 0.31596(8) 0.0796(7) Uani d . 1
O O2 0.9381(3) 0.59584(14) 0.39575(7) 0.0798(7) Uani d . 1
O O3 1.1475(2) 0.47214(13) 0.36623(6) 0.0543(5) Uani d . 1
O O4 1.0799(2) 0.28082(11) 0.35510(6) 0.0500(5) Uani d . 1
O O5 1.1511(4) 0.13302(18) 0.51921(8) 0.0914(8) Uani d . 1
C C1 0.8150(3) 0.46669(18) 0.33826(9) 0.0446(7) Uani d . 1
C C2 0.7939(4) 0.4446(2) 0.29202(10) 0.0544(7) Uani d . 1
H H2 0.8687 0.4732 0.2703 0.065 Uiso calc R 1
C C3 0.6639(5) 0.3811(2) 0.27810(12) 0.0692(9) Uani d . 1
H H3 0.6492 0.3665 0.2470 0.083 Uiso calc R 1
C C4 0.5559(5) 0.3393(2) 0.31031(15) 0.0793(10) Uani d . 1
H H4 0.4684 0.2953 0.3009 0.095 Uiso calc R 1
C C5 0.5733(4) 0.3606(2) 0.35621(14) 0.0779(10) Uani d . 1
H H5 0.4976 0.3316 0.3776 0.093 Uiso calc R 1
C C6 0.7050(4) 0.4261(2) 0.37092(10) 0.0608(8) Uani d . 1
H H6 0.7179 0.4417 0.4020 0.073 Uiso calc R 1
C C7 1.1407(4) 0.41166(19) 0.40593(10) 0.0480(7) Uani d . 1
C C8 1.1759(4) 0.4503(2) 0.44858(11) 0.0641(9) Uani d . 1
H H8 1.1963 0.5178 0.4520 0.077 Uiso calc R 1
C C9 1.1810(4) 0.3887(2) 0.48639(11) 0.0676(9) Uani d . 1
H H9 1.2037 0.4147 0.5155 0.081 Uiso calc R 1
C C10 1.1524(4) 0.2887(2) 0.48109(9) 0.0562(8) Uani d . 1
C C11 1.1170(4) 0.2497(2) 0.43751(9) 0.0505(7) Uani d . 1
H H11 1.0980 0.1820 0.4342 0.061 Uiso calc R 1
C C12 1.1099(3) 0.31037(18) 0.39925(9) 0.0446(7) Uani d . 1
C C13 1.0272(4) 0.17956(19) 0.34847(9) 0.0530(7) Uani d . 1
H H13A 0.9165 0.1667 0.3643 0.064 Uiso calc R 1
H H13B 1.1167 0.1352 0.3607 0.064 Uiso calc R 1
C C14 1.0055(4) 0.1636(2) 0.29762(9) 0.0661(9) Uani d . 1
H H14A 0.9113 0.2047 0.2863 0.099 Uiso calc R 1
H H14B 0.9777 0.0954 0.2918 0.099 Uiso calc R 1
H H14C 1.1136 0.1806 0.2821 0.099 Uiso calc R 1
C C15 1.1639(5) 0.2217(3) 0.52091(11) 0.0756(10) Uani d . 1
H H15 1.1824 0.2501 0.5497 0.091 Uiso calc R 1

loop_
_atom_site_aniso_label
_atom_site_aniso_U_11
_atom_site_aniso_U_22
_atom_site_aniso_U_33
_atom_site_aniso_U_12
_atom_site_aniso_U_13
_atom_site_aniso_U_23
S1 0.0707(5) 0.0348(4) 0.0625(5) -0.0008(4) -0.0049(4) 0.0028(4)
O1 0.0943(17) 0.0540(12) 0.0907(16) -0.0226(12) -0.0053(13) 0.0323(12)
O2 0.1094(19) 0.0536(12) 0.0763(15) 0.0201(12) -0.0150(13) -0.0225(11)
O3 0.0537(12) 0.0434(10) 0.0656(13) -0.0053(9) -0.0011(9) 0.0026(10)
O4 0.0666(13) 0.0359(9) 0.0475(11) -0.0016(9) -0.0025(9) -0.0030(8)
O5 0.141(2) 0.0704(16) 0.0627(15) 0.0151(15) -0.0091(14) 0.0090(13)
C1 0.0522(17) 0.0365(14) 0.0452(16) 0.0068(12) 0.0037(13) 0.0062(13)
C2 0.0585(19) 0.0471(16) 0.0577(19) 0.0064(15) 0.0035(15) 0.0031(15)
C3 0.075(2) 0.058(2) 0.075(2) 0.0080(18) -0.0181(19) -0.0064(18)
C4 0.066(2) 0.063(2) 0.109(3) -0.0025(18) -0.026(2) 0.011(2)
C5 0.053(2) 0.074(2) 0.106(3) -0.0040(18) 0.013(2) 0.035(2)
C6 0.062(2) 0.0603(19) 0.060(2) 0.0077(17) 0.0084(16) 0.0159(15)
C7 0.0473(17) 0.0426(15) 0.0543(18) -0.0017(13) -0.0050(14) 0.0013(14)
C8 0.075(2) 0.0481(17) 0.069(2) -0.0008(16) -0.0176(17) -0.0134(17)
C9 0.084(3) 0.066(2) 0.0536(19) 0.0119(17) -0.0203(17) -0.0146(17)
C10 0.068(2) 0.0574(18) 0.0434(17) 0.0134(15) -0.0082(15) -0.0028(15)
C11 0.0568(18) 0.0417(14) 0.0529(18) 0.0081(14) -0.0045(14) 0.0000(14)
C12 0.0458(17) 0.0424(15) 0.0455(16) 0.0043(13) -0.0060(13) -0.0071(13)
C13 0.069(2) 0.0385(14) 0.0510(17) -0.0030(14) 0.0056(15) -0.0050(13)
C14 0.084(2) 0.0545(18) 0.0594(19) -0.0075(17) -0.0003(17) -0.0133(15)
C15 0.095(3) 0.082(3) 0.050(2) 0.021(2) -0.0124(18) -0.0055(19)

loop_
_atom_type_symbol
_atom_type_description
_atom_type_scat_dispersion_real
_atom_type_scat_dispersion_imag
_atom_type_scat_source
C C 0.0033 0.0016 'International Tables Vol C Tables 4.2.6.8 and 6.1.1.4'
H H 0.0000 0.0000 'International Tables Vol C Tables 4.2.6.8 and 6.1.1.4'
O O 0.0106 0.0060 'International Tables Vol C Tables 4.2.6.8 and 6.1.1.4'
S S 0.1246 0.1234 'International Tables Vol C Tables 4.2.6.8 and 6.1.1.4'

loop_
_geom_angle_atom_site_label_1
_geom_angle_atom_site_label_2
_geom_angle_atom_site_label_3
_geom_angle
O1 S1 O2 120.37(14)
O1 S1 O3 103.14(12)
O2 S1 O3 108.38(11)
O1 S1 C1 110.24(13)
O2 S1 C1 109.25(14)
O3 S1 C1 104.08(11)
C7 O3 S1 120.02(16)
C12 O4 C13 116.83(19)
C6 C1 C2 120.8(3)
C6 C1 S1 120.4(2)
C2 C1 S1 118.8(2)
C3 C2 C1 120.3(3)
C3 C2 H2 119.8
C1 C2 H2 119.8
C4 C3 C2 119.3(3)
C4 C3 H3 120.4
C2 C3 H3 120.4
C3 C4 C5 121.5(3)
C3 C4 H4 119.3
C5 C4 H4 119.3
C4 C5 C6 119.9(3)
C4 C5 H5 120.0
C6 C5 H5 120.0
C1 C6 C5 118.2(3)
C1 C6 H6 120.9
C5 C6 H6 120.9
C8 C7 C12 122.0(3)
C8 C7 O3 120.6(2)
C12 C7 O3 117.3(2)
C7 C8 C9 119.6(3)
C7 C8 H8 120.2
C9 C8 H8 120.2
C8 C9 C10 120.0(3)
C8 C9 H9 120.0
C10 C9 H9 120.0
C9 C10 C11 120.1(3)
C9 C10 C15 120.5(3)
C11 C10 C15 119.3(3)
C12 C11 C10 120.7(3)
C12 C11 H11 119.7
C10 C11 H11 119.7
O4 C12 C11 126.0(2)
O4 C12 C7 116.4(2)
C11 C12 C7 117.6(2)
O4 C13 C14 107.4(2)
O4 C13 H13A 110.2
C14 C13 H13A 110.2
O4 C13 H13B 110.2
C14 C13 H13B 110.2
H13A C13 H13B 108.5
C13 C14 H14A 109.5
C13 C14 H14B 109.5
H14A C14 H14B 109.5
C13 C14 H14C 109.5
H14A C14 H14C 109.5
H14B C14 H14C 109.5
O5 C15 C10 125.2(3)
O5 C15 H15 117.4
C10 C15 H15 117.4

loop_
_geom_bond_atom_site_label_1
_geom_bond_atom_site_label_2
_geom_bond_distance
S1 O1 1.417(2)
S1 O2 1.420(2)
S1 O3 1.6043(19)
S1 C1 1.743(3)
O3 C7 1.413(3)
O4 C12 1.360(3)
O4 C13 1.438(3)
O5 C15 1.203(4)
C1 C6 1.374(4)
C1 C2 1.383(4)
C2 C3 1.366(4)
C2 H2 0.9300
C3 C4 1.362(5)
C3 H3 0.9300
C4 C5 1.368(5)
C4 H4 0.9300
C5 C6 1.398(4)
C5 H5 0.9300
C6 H6 0.9300
C7 C8 1.368(4)
C7 C12 1.402(3)
C8 C9 1.377(4)
C8 H8 0.9300
C9 C10 1.377(4)
C9 H9 0.9300
C10 C11 1.395(4)
C10 C15 1.469(4)
C11 C12 1.381(3)
C11 H11 0.9300
C13 C14 1.499(3)
C13 H13A 0.9700
C13 H13B 0.9700
C14 H14A 0.9600
C14 H14B 0.9600
C14 H14C 0.9600
C15 H15 0.9300

loop_
_geom_hbond_atom_site_label_D
_geom_hbond_atom_site_label_H
_geom_hbond_atom_site_label_A
_geom_hbond_site_symmetry_A
_geom_hbond_distance_DH
_geom_hbond_distance_HA
_geom_hbond_distance_DA
_geom_hbond_angle_DHA
_geom_hbond_publ_flag
C6 H6 O5 4_456 0.93 2.55 3.309(4) 139 yes

loop_
_geom_torsion_atom_site_label_1
_geom_torsion_atom_site_label_2
_geom_torsion_atom_site_label_3
_geom_torsion_atom_site_label_4
_geom_torsion
O1 S1 O3 C7 174.35(18)
O2 S1 O3 C7 45.7(2)
C1 S1 O3 C7 -70.5(2)
O1 S1 C1 C6 -163.8(2)
O2 S1 C1 C6 -29.4(3)
O3 S1 C1 C6 86.2(2)
O1 S1 C1 C2 17.3(2)
O2 S1 C1 C2 151.7(2)
O3 S1 C1 C2 -92.7(2)
C6 C1 C2 C3 -0.6(4)
S1 C1 C2 C3 178.2(2)
C1 C2 C3 C4 -0.4(4)
C2 C3 C4 C5 0.9(5)
C3 C4 C5 C6 -0.5(5)
C2 C1 C6 C5 1.1(4)
S1 C1 C6 C5 -177.8(2)
C4 C5 C6 C1 -0.5(5)
S1 O3 C7 C8 -78.1(3)
S1 O3 C7 C12 106.6(2)
C12 C7 C8 C9 -0.3(4)
O3 C7 C8 C9 -175.4(3)
C7 C8 C9 C10 0.6(5)
C8 C9 C10 C11 -0.5(5)
C8 C9 C10 C15 177.8(3)
C9 C10 C11 C12 -0.1(4)
C15 C10 C11 C12 -178.4(3)
C13 O4 C12 C11 9.0(4)
C13 O4 C12 C7 -172.7(2)
C10 C11 C12 O4 178.7(3)
C10 C11 C12 C7 0.4(4)
C8 C7 C12 O4 -178.7(2)
O3 C7 C12 O4 -3.5(3)
C8 C7 C12 C11 -0.3(4)
O3 C7 C12 C11 175.0(2)
C12 O4 C13 C14 -178.9(2)
C9 C10 C15 O5 -175.5(4)
C11 C10 C15 O5 2.8(5)

loop_
_cod_related_entry_id
_cod_related_entry_database
_cod_related_entry_code
1 ChemSpider 1697987
